data_7709202
loop_
_publ_author_name
'Romanenko, Nikita R.'
'Kuzmin, Alexey V.'
'Khasanov, Salavat S.'
'Faraonov, Maxim A.'
'Yudanova, Evgeniya I.'
'Nakano, Yoshiaki'
'Otsuka, Akihiro'
'Yamochi, Hideki'
'Kitagawa, Hiroshi'
'Konarev, Dmitri V.'

_publ_section_title
;
 Complexes of transition metal carbonyl clusters with tin(II)
 phthalocyanine in neutral and radical anion states: methods of synthesis,
 structures and properties
;
_journal_name_full 'Dalton Transactions'
_journal_paper_doi 10.1039/D1DT04061H
_journal_year 2022
_chemical_formula_moiety 'C42 H16 Cl N8 O10 Os3 Sn, C20 H30 Cr, C6 H4 Cl2'
_chemical_formula_sum 'C68 H50 Cl3 Cr N8 O10 Os3 Sn'
_chemical_formula_weight 1986.80
_space_group_crystal_system monoclinic
_space_group_IT_number 14
_space_group_name_Hall '-P 2yn'
_space_group_name_H-M_alt 'P 1 21/n 1'
_atom_sites_solution_hydrogens geom
_atom_sites_solution_primary dual
_audit_creation_date 2021-10-10
_audit_creation_method
;
FinalCif V89 by Daniel Kratzert, Freiburg 2021,
https://dkratzert.de/finalcif.html
;
_audit_update_record
;
2021-10-14 deposited with the CCDC.	2021-12-29 downloaded from the CCDC.
;
_cell_angle_alpha 90
_cell_angle_beta 96.102(2)
_cell_angle_gamma 90
_cell_formula_units_Z 4
_cell_length_a 16.8961(4)
_cell_length_b 20.0969(4)
_cell_length_c 19.6999(4)
_cell_measurement_reflns_used 40850
_cell_measurement_temperature 130(4)
_cell_measurement_theta_max 32.4020
_cell_measurement_theta_min 2.2680
_cell_volume 6651.4(2)
_computing_cell_refinement 'CrysAlisPro 1.171.41.118a (Rigaku OD, 2021)'
_computing_data_collection 'CrysAlisPro 1.171.41.118a (Rigaku OD, 2021)'
_computing_data_reduction 'CrysAlisPro 1.171.41.118a (Rigaku OD, 2021)'
_computing_molecular_graphics 'Olex2 1.5 (Dolomanov et al., 2009)'
_computing_publication_material 'Olex2 1.5 (Dolomanov et al., 2009)'
_computing_structure_refinement 'SHELXL 2018/3 (Sheldrick, 2015)'
_computing_structure_solution 'SHELXT 2018/2 (Sheldrick, 2018)'
_diffrn_ambient_environment N~2~
_diffrn_ambient_temperature 130(4)
_diffrn_detector 'CCD plate'
_diffrn_detector_area_resol_mean 5.2283
_diffrn_detector_type AtlasS2
_diffrn_measured_fraction_theta_full 0.999
_diffrn_measured_fraction_theta_max 0.999
_diffrn_measurement_details
;
List of Runs (angles in degrees, time in seconds):

  # Type    Start    End  Width  t~exp~   \w     \q     \k     \f   Frames
#--------------------------------------------------------------------------
  1  \w     -8.00  94.00   0.50   40.00    --   20.30  57.00 -30.00  204
  2  \w    -13.00  99.00   0.50   40.00    --   20.30  77.00  90.00  224
  3  \w      1.00  81.00   0.50   40.00    --   20.30-130.00  97.45  160
  4  \w    -55.00  45.00   0.50   40.00    --   20.30 -37.00-180.00  200
  5  \w     35.00  80.00   0.50   40.00    --   20.30 178.00-150.00   90
  6  \w    -25.00  62.00   0.50   40.00    --   20.30 -99.00 -30.00  174
  7  \w     -1.00  96.00   0.50   40.00    --   20.30  37.00-120.00  194
  8  \w    -95.00 -43.00   0.50   40.00    --  -20.45 151.00  90.37  104
  9  \w    -21.00  17.00   0.50   40.00    --  -20.45 -99.00-180.00   76
;
_diffrn_measurement_device 'four-circle diffractometer'
_diffrn_measurement_device_type 'Xcalibur, AtlasS2, Gemini'
_diffrn_measurement_method '\w scans'
_diffrn_orient_matrix_type 'CrysAlisPro convention (1999,Acta A55,543-557)'
_diffrn_orient_matrix_UB_11 -0.0259631000
_diffrn_orient_matrix_UB_12 0.0146070000
_diffrn_orient_matrix_UB_13 -0.0265323000
_diffrn_orient_matrix_UB_21 -0.0257883000
_diffrn_orient_matrix_UB_22 0.0101551000
_diffrn_orient_matrix_UB_23 0.0242215000
_diffrn_orient_matrix_UB_31 0.0210345000
_diffrn_orient_matrix_UB_32 0.0304856000
_diffrn_orient_matrix_UB_33 0.0046406000
_diffrn_radiation_monochromator graphite
_diffrn_radiation_probe x-ray
_diffrn_radiation_type 'Mo K\a'
_diffrn_radiation_wavelength 0.71073
_diffrn_reflns_av_R_equivalents 0.0420
_diffrn_reflns_av_unetI/netI 0.0276
_diffrn_reflns_Laue_measured_fraction_full 0.999
_diffrn_reflns_Laue_measured_fraction_max 0.999
_diffrn_reflns_limit_h_max 21
_diffrn_reflns_limit_h_min -21
_diffrn_reflns_limit_k_max 25
_diffrn_reflns_limit_k_min -25
_diffrn_reflns_limit_l_max 24
_diffrn_reflns_limit_l_min -24
_diffrn_reflns_number 90186
_diffrn_reflns_point_group_measured_fraction_full 0.999
_diffrn_reflns_point_group_measured_fraction_max 0.999
_diffrn_reflns_theta_full 25.242
_diffrn_reflns_theta_max 26.372
_diffrn_reflns_theta_min 1.679
_diffrn_source 'fine-focus sealed X-ray tube'
_diffrn_source_type 'Enhance (Mo) X-ray Source'
_exptl_absorpt_coefficient_mu 6.424
_exptl_absorpt_correction_T_max 0.453
_exptl_absorpt_correction_T_min 0.187
_exptl_absorpt_correction_type analytical
_exptl_absorpt_process_details
;
CrysAlisPro 1.171.41.118a (Rigaku Oxford Diffraction, 2021)
Analytical numeric absorption correction using a multifaceted crystal
model based on expressions derived by R.C. Clark & J.S. Reid.
(Clark, R. C. & Reid, J. S. (1995). Acta Cryst. A51, 887-897)
Empirical absorption correction using spherical harmonics,
implemented in SCALE3 ABSPACK scaling algorithm.
;
_exptl_crystal_colour 'metallic dark black'
_exptl_crystal_colour_lustre metallic
_exptl_crystal_colour_modifier dark
_exptl_crystal_colour_primary black
_exptl_crystal_density_diffrn 1.984
_exptl_crystal_description block
_exptl_crystal_F_000 3788
_exptl_crystal_size_max 0.512
_exptl_crystal_size_mid 0.2
_exptl_crystal_size_min 0.166
_refine_diff_density_max 5.793
_refine_diff_density_min -2.337
_refine_diff_density_rms 0.170
_refine_ls_extinction_method none
_refine_ls_goodness_of_fit_ref 1.031
_refine_ls_hydrogen_treatment constr
_refine_ls_matrix_type full
_refine_ls_number_parameters 819
_refine_ls_number_reflns 13587
_refine_ls_number_restraints 0
_refine_ls_restrained_S_all 1.031
_refine_ls_R_factor_all 0.0511
_refine_ls_R_factor_gt 0.0448
_refine_ls_shift/su_max 0.002
_refine_ls_shift/su_mean 0.000
_refine_ls_structure_factor_coef Fsqd
_refine_ls_weighting_details 'w=1/[\s^2^(Fo^2^)+(0.0499P)^2^+64.0938P] where P=(Fo^2^+2Fc^2^)/3'
_refine_ls_weighting_scheme calc
_refine_ls_wR_factor_gt 0.1092
_refine_ls_wR_factor_ref 0.1130
_reflns_Friedel_coverage 0.000
_reflns_number_gt 12022
_reflns_number_total 13587
_reflns_threshold_expression 'I > 2\s(I)'
_cod_data_source_file d1dt04061h2.cif
_cod_data_source_block exp_1131_int1
_cod_database_code 7709202
_chemical_oxdiff_formula C68H50Cl3CrN8O10Os3Sn
_shelx_shelxl_version_number 2018/3
_olex2_submission_special_instructions 'No special instructions were received'
_oxdiff_diffrn_reflns_filtered 13418
_oxdiff_exptl_absorpt_empirical_details
;
Empirical correction (ABSPACK) includes:
- Absorption correction using spherical harmonics
- Frame scaling
;
_oxdiff_exptl_absorpt_empirical_full_max 1.268
_oxdiff_exptl_absorpt_empirical_full_min 0.834
_shelx_space_group_comment
;
The symmetry employed for this shelxl refinement is uniquely defined
by the following loop, which should always be used as a source of
symmetry information in preference to the above space-group names.
They are only intended as comments.
;
_shelx_estimated_absorpt_t_min 0.138
_shelx_estimated_absorpt_t_max 0.415
_olex2_refinement_description
;
1. Fixed Uiso
 At 1.2 times of:
  All C(H) groups
 At 1.5 times of:
  All C(H,H,H) groups
2. Uiso/Uaniso restraints and constraints
Uanis(Os1A) = Uanis(Os1B)
Uanis(Os2A) = Uanis(Os2B)
Uanis(Cl2A) = Uanis(Cl2B)
Uanis(O24A) = Uanis(O24B)
Uanis(O25A) = Uanis(O25B)
Uanis(O26A) = Uanis(O26B)
Uanis(O27A) = Uanis(O27B)
Uanis(O28A) = Uanis(O28B)
Uanis(O29A) = Uanis(O29B)
Uanis(O20A) = Uanis(O20B)
Uanis(C24A) = Uanis(C24B)
Uanis(C25A) = Uanis(C25B)
Uanis(C26A) = Uanis(C26B)
Uanis(C27A) = Uanis(C27B)
Uanis(C28A) = Uanis(C28B)
Uanis(C29A) = Uanis(C29B)
Uanis(C21A) = Uanis(C21B)
3. Others
 Sof(Os1B)=Sof(Os2B)=Sof(Cl2B)=Sof(O24B)=Sof(O25B)=Sof(O26B)=Sof(O27B)=
 Sof(O28B)=Sof(O29B)=Sof(O20B)=Sof(C24B)=Sof(C25B)=Sof(C26B)=Sof(C27B)=
 Sof(C28B)=Sof(C29B)=Sof(C21B)=1-FVAR(1)
 Sof(Os1A)=Sof(Os2A)=Sof(Cl2A)=Sof(O24A)=Sof(O25A)=Sof(O26A)=Sof(O27A)=
 Sof(O28A)=Sof(O29A)=Sof(O20A)=Sof(C24A)=Sof(C25A)=Sof(C26A)=Sof(C27A)=
 Sof(C28A)=Sof(C29A)=Sof(C21A)=FVAR(1)
4.a Free rotating group:
 Os1A(Os2A,Cl2A,O24A,O25A,O26A,O27A,O28A,O29A,O20A,C24A,C25A,C26A,C27A,C28A,
 C29A,C21A), Os1B(Os2B,Cl2B,O24B,O25B,O26B,O27B,O28B,O29B,O20B,C24B,C25B,C26B,
 C27B,C28B,C29B,C21B)
4.b Aromatic/amide H refined with riding coordinates:
 C103(H103), C104(H104), C105(H105), C106(H106), C111(H111), C112(H112),
 C113(H113), C114(H114), C119(H119), C120(H120), C121(H121), C122(H122),
 C127(H127), C128(H128), C129(H129), C130(H130), C403(H403), C404(H404),
 C405(H405), C406(H406)
4.c Idealised Me refined as rotating group:
 C306(H30A,H30B,H30C), C307(H30D,H30E,H30F), C308(H30G,H30H,H30I), C309(H30J,
 H30K,H30L), C310(H31A,H31B,H31C), C316(H31D,H31E,H31F), C317(H31G,H31H,H31I),
 C318(H31J,H31K,H31L), C319(H31M,H31N,H31O), C320(H32A,H32B,H32C)
;

loop_
_space_group_symop_operation_xyz
'x, y, z'
'-x+1/2, y+1/2, -z+1/2'
'-x, -y, -z'
'x-1/2, -y-1/2, z-1/2'

loop_
_atom_site_label
_atom_site_type_symbol
_atom_site_fract_x
_atom_site_fract_y
_atom_site_fract_z
_atom_site_U_iso_or_equiv
_atom_site_adp_type
_atom_site_occupancy
_atom_site_site_symmetry_order
_atom_site_calc_flag
_atom_site_refinement_flags_posn
_atom_site_refinement_flags_adp
_atom_site_refinement_flags_occupancy
_atom_site_disorder_assembly
_atom_site_disorder_group
Os20 Os 0.35381(2) 0.84414(2) 0.70503(2) 0.02206(7) Uani 1 1 d . . . . .
Sn10 Sn 0.37076(2) 0.75952(2) 0.80485(2) 0.01913(10) Uani 1 1 d . . . . .
O201 O 0.2629(4) 0.7326(3) 0.6236(3) 0.0496(15) Uani 1 1 d . . . . .
O202 O 0.1958(4) 0.8984(4) 0.7380(4) 0.072(2) Uani 1 1 d . . . . .
O203 O 0.4509(3) 0.9381(3) 0.8056(3) 0.0382(12) Uani 1 1 d . . . . .
N101 N 0.1978(3) 0.6608(3) 0.7746(3) 0.0263(12) Uani 1 1 d . . . . .
N102 N 0.3415(3) 0.6601(2) 0.7717(3) 0.0217(11) Uani 1 1 d . . . . .
N103 N 0.4707(3) 0.6230(3) 0.7429(3) 0.0231(11) Uani 1 1 d . . . . .
N104 N 0.4873(3) 0.7151(3) 0.8247(3) 0.0221(11) Uani 1 1 d . . . . .
N105 N 0.5496(3) 0.7925(3) 0.9098(3) 0.0225(11) Uani 1 1 d . . . . .
N106 N 0.4055(3) 0.8002(2) 0.9046(3) 0.0194(10) Uani 1 1 d . . . . .
N107 N 0.2764(3) 0.8339(3) 0.9371(3) 0.0220(11) Uani 1 1 d . . . . .
N108 N 0.2593(3) 0.7479(3) 0.8488(3) 0.0209(11) Uani 1 1 d . . . . .
C101 C 0.2639(4) 0.6388(3) 0.7534(3) 0.0239(13) Uani 1 1 d . . . . .
C102 C 0.2666(4) 0.5830(3) 0.7062(3) 0.0247(13) Uani 1 1 d . . . . .
C103 C 0.2057(4) 0.5440(4) 0.6745(4) 0.0331(16) Uani 1 1 d . . . . .
H103 H 0.151644 0.551315 0.681715 0.040 Uiso 1 1 calc R U . . .
C104 C 0.2278(4) 0.4936(4) 0.6315(4) 0.0346(16) Uani 1 1 d . . . . .
H104 H 0.187593 0.466532 0.608136 0.041 Uiso 1 1 calc R U . . .
C105 C 0.3068(5) 0.4819(3) 0.6221(4) 0.0340(16) Uani 1 1 d . . . . .
H105 H 0.319755 0.446835 0.592864 0.041 Uiso 1 1 calc R U . . .
C106 C 0.3674(4) 0.5210(3) 0.6548(3) 0.0276(14) Uani 1 1 d . . . . .
H106 H 0.421617 0.513220 0.648744 0.033 Uiso 1 1 calc R U . . .
C107 C 0.3454(4) 0.5717(3) 0.6966(3) 0.0236(13) Uani 1 1 d . . . . .
C108 C 0.3928(4) 0.6209(3) 0.7384(3) 0.0236(13) Uani 1 1 d . . . . .
C109 C 0.5141(4) 0.6651(3) 0.7853(3) 0.0226(13) Uani 1 1 d . . . . .
C110 C 0.5997(4) 0.6614(3) 0.7986(4) 0.0268(14) Uani 1 1 d . . . . .
C111 C 0.6555(4) 0.6195(4) 0.7732(4) 0.0345(16) Uani 1 1 d . . . . .
H111 H 0.640039 0.586464 0.739924 0.041 Uiso 1 1 calc R U . . .
C112 C 0.7333(4) 0.6279(4) 0.7984(5) 0.044(2) Uani 1 1 d . . . . .
H112 H 0.772537 0.600496 0.781509 0.053 Uiso 1 1 calc R U . . .
C113 C 0.7576(4) 0.6759(4) 0.8486(5) 0.045(2) Uani 1 1 d . . . . .
H113 H 0.812250 0.679543 0.865272 0.054 Uiso 1 1 calc R U . . .
C114 C 0.7027(4) 0.7175(4) 0.8739(4) 0.0368(17) Uani 1 1 d . . . . .
H114 H 0.718584 0.749775 0.907851 0.044 Uiso 1 1 calc R U . . .
C115 C 0.6220(4) 0.7105(3) 0.8475(3) 0.0258(13) Uani 1 1 d . . . . .
C116 C 0.5510(4) 0.7442(3) 0.8630(3) 0.0230(13) Uani 1 1 d . . . . .
C117 C 0.4840(4) 0.8169(3) 0.9286(3) 0.0210(12) Uani 1 1 d . . . . .
C118 C 0.4809(4) 0.8671(3) 0.9820(3) 0.0220(12) Uani 1 1 d . . . . .
C119 C 0.5410(4) 0.9005(3) 1.0227(3) 0.0272(14) Uani 1 1 d . . . . .
H119 H 0.595642 0.891965 1.018846 0.033 Uiso 1 1 calc R U . . .
C120 C 0.5175(4) 0.9467(3) 1.0688(3) 0.0300(15) Uani 1 1 d . . . . .
H120 H 0.557245 0.970921 1.096232 0.036 Uiso 1 1 calc R U . . .
C121 C 0.4375(4) 0.9587(3) 1.0764(4) 0.0313(15) Uani 1 1 d . . . . .
H121 H 0.423840 0.990403 1.109012 0.038 Uiso 1 1 calc R U . . .
C122 C 0.3779(4) 0.9248(3) 1.0368(3) 0.0258(13) Uani 1 1 d . . . . .
H122 H 0.323282 0.932317 1.041688 0.031 Uiso 1 1 calc R U . . .
C123 C 0.4016(4) 0.8792(3) 0.9894(3) 0.0222(13) Uani 1 1 d . . . . .
C124 C 0.3538(4) 0.8363(3) 0.9409(3) 0.0209(12) Uani 1 1 d . . . . .
C125 C 0.2328(4) 0.7912(3) 0.8964(3) 0.0226(13) Uani 1 1 d . . . . .
C126 C 0.1498(4) 0.7795(3) 0.8997(3) 0.0235(13) Uani 1 1 d . . . . .
C127 C 0.0949(4) 0.8072(3) 0.9399(3) 0.0281(14) Uani 1 1 d . . . . .
H127 H 0.109920 0.841998 0.971275 0.034 Uiso 1 1 calc R U . . .
C128 C 0.0188(4) 0.7828(4) 0.9328(4) 0.0328(15) Uani 1 1 d . . . . .
H128 H -0.019525 0.801363 0.959348 0.039 Uiso 1 1 calc R U . . .
C129 C -0.0039(4) 0.7305(4) 0.8870(4) 0.0356(17) Uani 1 1 d . . . . .
H129 H -0.057065 0.714395 0.883600 0.043 Uiso 1 1 calc R U . . .
C130 C 0.0492(4) 0.7025(4) 0.8470(4) 0.0311(15) Uani 1 1 d . . . . .
H130 H 0.033734 0.667103 0.816459 0.037 Uiso 1 1 calc R U . . .
C131 C 0.1273(4) 0.7279(3) 0.8530(3) 0.0234(13) Uani 1 1 d . . . . .
C132 C 0.1968(4) 0.7092(3) 0.8214(3) 0.0265(14) Uani 1 1 d . . . . .
C201 C 0.2969(5) 0.7749(4) 0.6514(4) 0.0358(17) Uani 1 1 d . . . . .
C202 C 0.2570(5) 0.8794(4) 0.7273(4) 0.0401(18) Uani 1 1 d . . . . .
C203 C 0.4168(4) 0.9047(3) 0.7661(3) 0.0283(14) Uani 1 1 d . . . . .
Os1A Os 0.47626(2) 0.82458(2) 0.61199(2) 0.03092(10) Uani 0.8887(6) 1 d G . P A 1
Os2A Os 0.36937(2) 0.93617(2) 0.59723(2) 0.03873(11) Uani 0.8887(6) 1 d G . P A 1
Cl2A Cl 0.57145(7) 0.86366(5) 0.70761(7) 0.146(2) Uani 0.8887(6) 1 d G . P A 1
O24A O 0.35651(8) 0.77285(5) 0.49923(9) 0.0422(15) Uani 0.8887(6) 1 d G . P A 1
O25A O 0.58402(8) 0.87534(7) 0.50965(9) 0.0533(19) Uani 0.8887(6) 1 d G . P A 1
O26A O 0.56082(4) 0.69027(2) 0.62314(5) 0.082(3) Uani 0.8887(6) 1 d G . P A 1
O27A O 0.22218(4) 0.86071(4) 0.53177(12) 0.0471(16) Uani 0.8887(6) 1 d G . P A 1
O28A O 0.24368(6) 1.03708(4) 0.63343(4) 0.114(5) Uani 0.8887(6) 1 d G . P A 1
O29A O 0.41736(11) 0.97620(8) 0.45712(6) 0.058(2) Uani 0.8887(6) 1 d G . P A 1
O20A O 0.51118(6) 1.01039(4) 0.67885(11) 0.096(4) Uani 0.8887(6) 1 d G . P A 1
C24A C 0.39637(6) 0.78755(4) 0.53896(6) 0.0288(17) Uani 0.8887(6) 1 d G . P A 1
C25A C 0.54595(5) 0.85769(4) 0.54865(6) 0.041(2) Uani 0.8887(6) 1 d G . P A 1
C26A C 0.52810(3) 0.74110(2) 0.62148(3) 0.063(3) Uani 0.8887(6) 1 d G . P A 1
C27A C 0.28027(3) 0.88577(3) 0.55713(7) 0.039(2) Uani 0.8887(6) 1 d G . P A 1
C28A C 0.29808(4) 1.00048(3) 0.61899(3) 0.075(4) Uani 0.8887(6) 1 d G . P A 1
C29A C 0.40004(7) 0.96382(5) 0.51020(4) 0.048(2) Uani 0.8887(6) 1 d G . P A 1
C21A C 0.45507(5) 0.98288(3) 0.65105(7) 0.066(4) Uani 0.8887(6) 1 d G . P A 1
Os1B Os 0.51100(14) 0.83944(14) 0.63904(14) 0.03092(10) Uani 0.1113(6) 1 d G . P A 2
Os2B Os 0.36974(16) 0.90474(16) 0.57805(15) 0.03873(11) Uani 0.1113(6) 1 d G . P A 2
Cl2B Cl 0.5719(5) 0.9282(4) 0.7143(7) 0.146(2) Uani 0.1113(6) 1 d G . P A 2
O24B O 0.4340(7) 0.7280(3) 0.5523(8) 0.0422(15) Uani 0.1113(6) 1 d G . P A 2
O25B O 0.6128(4) 0.8791(9) 0.5277(6) 0.0533(19) Uani 0.1113(6) 1 d G . P A 2
O26B O 0.6389(3) 0.7452(3) 0.7041(4) 0.082(3) Uani 0.1113(6) 1 d G . P A 2
O27B O 0.2977(6) 0.7782(3) 0.5086(9) 0.0471(16) Uani 0.1113(6) 1 d G . P A 2
O28B O 0.1956(2) 0.9518(5) 0.5603(4) 0.114(5) Uani 0.1113(6) 1 d G . P A 2
O29B O 0.4435(5) 0.9461(9) 0.4488(5) 0.058(2) Uani 0.1113(6) 1 d G . P A 2
O20B O 0.4318(7) 1.0296(3) 0.6615(9) 0.096(4) Uani 0.1113(6) 1 d G . P A 2
C24B C 0.4602(5) 0.7636(2) 0.5842(6) 0.0288(17) Uani 0.1113(6) 1 d G . P A 2
C25B C 0.5762(3) 0.8662(6) 0.5696(4) 0.041(2) Uani 0.1113(6) 1 d G . P A 2
C26B C 0.5894(2) 0.7815(2) 0.6818(3) 0.063(3) Uani 0.1113(6) 1 d G . P A 2
C27B C 0.3286(4) 0.8239(3) 0.5368(6) 0.039(2) Uani 0.1113(6) 1 d G . P A 2
C28B C 0.2671(2) 0.9378(3) 0.5673(3) 0.075(4) Uani 0.1113(6) 1 d G . P A 2
C29B C 0.4150(3) 0.9332(6) 0.4972(3) 0.048(2) Uani 0.1113(6) 1 d G . P A 2
C21B C 0.4048(5) 0.9822(2) 0.6321(6) 0.066(4) Uani 0.1113(6) 1 d G . P A 2
Cr30 Cr 0.90027(7) 0.85896(6) 0.62904(6) 0.0329(3) Uani 1 1 d . . . . .
C301 C 0.9130(6) 0.7503(4) 0.6172(5) 0.052(2) Uani 1 1 d . . . . .
C302 C 0.8401(5) 0.7711(4) 0.5802(4) 0.0377(17) Uani 1 1 d . . . . .
C303 C 0.8596(7) 0.8167(4) 0.5295(4) 0.052(2) Uani 1 1 d . . . . .
C304 C 0.9443(8) 0.8217(6) 0.5364(7) 0.078(4) Uani 1 1 d . . . . .
C305 C 0.9748(6) 0.7813(6) 0.5901(8) 0.076(4) Uani 1 1 d . . . . .
C306 C 0.9185(10) 0.7014(5) 0.6751(6) 0.099(5) Uani 1 1 d . . . . .
H30A H 0.960771 0.715081 0.710199 0.149 Uiso 1 1 calc R U . . .
H30B H 0.930600 0.657098 0.658071 0.149 Uiso 1 1 calc R U . . .
H30C H 0.867600 0.699991 0.694728 0.149 Uiso 1 1 calc R U . . .
C307 C 0.7592(6) 0.7471(5) 0.5915(6) 0.063(3) Uani 1 1 d . . . . .
H30D H 0.756821 0.739441 0.640387 0.094 Uiso 1 1 calc R U . . .
H30E H 0.747949 0.705459 0.566501 0.094 Uiso 1 1 calc R U . . .
H30F H 0.719660 0.780695 0.575164 0.094 Uiso 1 1 calc R U . . .
C308 C 0.8038(11) 0.8532(6) 0.4799(6) 0.103(6) Uani 1 1 d . . . . .
H30G H 0.749059 0.844780 0.489708 0.155 Uiso 1 1 calc R U . . .
H30H H 0.810440 0.838004 0.433569 0.155 Uiso 1 1 calc R U . . .
H30I H 0.815011 0.900984 0.483545 0.155 Uiso 1 1 calc R U . . .
C309 C 0.9903(13) 0.8658(8) 0.4922(9) 0.151(10) Uani 1 1 d . . . . .
H30J H 0.962524 0.867679 0.445907 0.226 Uiso 1 1 calc R U . . .
H30K H 1.043795 0.847571 0.490394 0.226 Uiso 1 1 calc R U . . .
H30L H 0.994259 0.910770 0.511525 0.226 Uiso 1 1 calc R U . . .
C310 C 1.0622(7) 0.7715(8) 0.6135(12) 0.160(11) Uani 1 1 d . . . . .
H31A H 1.092113 0.810875 0.601682 0.240 Uiso 1 1 calc R U . . .
H31B H 1.081887 0.732307 0.590804 0.240 Uiso 1 1 calc R U . . .
H31C H 1.069346 0.764880 0.663014 0.240 Uiso 1 1 calc R U . . .
C311 C 0.9541(5) 0.9521(4) 0.6725(4) 0.0369(18) Uani 1 1 d . . . . .
C312 C 0.8784(5) 0.9668(4) 0.6369(4) 0.0390(18) Uani 1 1 d . . . . .
C313 C 0.8190(5) 0.9311(4) 0.6691(5) 0.046(2) Uani 1 1 d . . . . .
C314 C 0.8581(5) 0.8938(4) 0.7245(4) 0.0430(19) Uani 1 1 d . . . . .
C315 C 0.9413(5) 0.9068(4) 0.7264(4) 0.0411(19) Uani 1 1 d . . . . .
C316 C 1.0310(5) 0.9798(4) 0.6552(5) 0.050(2) Uani 1 1 d . . . . .
H31D H 1.074726 0.951279 0.674451 0.075 Uiso 1 1 calc R U . . .
H31E H 1.038159 1.024746 0.674238 0.075 Uiso 1 1 calc R U . . .
H31F H 1.030676 0.981766 0.605467 0.075 Uiso 1 1 calc R U . . .
C317 C 0.8623(6) 1.0139(5) 0.5779(5) 0.056(2) Uani 1 1 d . . . . .
H31G H 0.905828 1.011362 0.548875 0.084 Uiso 1 1 calc R U . . .
H31H H 0.858469 1.059433 0.595183 0.084 Uiso 1 1 calc R U . . .
H31I H 0.812124 1.001801 0.551202 0.084 Uiso 1 1 calc R U . . .
C318 C 0.7318(6) 0.9330(6) 0.6482(7) 0.073(3) Uani 1 1 d . . . . .
H31J H 0.722219 0.943200 0.599412 0.109 Uiso 1 1 calc R U . . .
H31K H 0.707374 0.967434 0.674398 0.109 Uiso 1 1 calc R U . . .
H31L H 0.708459 0.889651 0.657126 0.109 Uiso 1 1 calc R U . . .
C319 C 0.8217(8) 0.8481(5) 0.7711(5) 0.065(3) Uani 1 1 d . . . . .
H31M H 0.763744 0.848247 0.760125 0.098 Uiso 1 1 calc R U . . .
H31N H 0.835125 0.862741 0.818351 0.098 Uiso 1 1 calc R U . . .
H31O H 0.842081 0.802972 0.765635 0.098 Uiso 1 1 calc R U . . .
C320 C 1.0040(7) 0.8798(5) 0.7789(5) 0.063(3) Uani 1 1 d . . . . .
H32A H 0.997488 0.831536 0.782684 0.095 Uiso 1 1 calc R U . . .
H32B H 0.998650 0.900623 0.823174 0.095 Uiso 1 1 calc R U . . .
H32C H 1.056843 0.889616 0.765154 0.095 Uiso 1 1 calc R U . . .
Cl1 Cl 0.40755(18) 0.46669(17) 0.39758(15) 0.0773(9) Uani 1 1 d . . . . .
Cl40 Cl 0.23366(15) 0.49722(13) 0.33030(12) 0.0559(6) Uani 1 1 d . . . . .
C401 C 0.3491(6) 0.5295(5) 0.4299(5) 0.049(2) Uani 1 1 d . . . . .
C402 C 0.2740(5) 0.5414(4) 0.4007(4) 0.0437(19) Uani 1 1 d . . . . .
C403 C 0.2278(6) 0.5917(4) 0.4264(5) 0.048(2) Uani 1 1 d . . . . .
H403 H 0.175566 0.601212 0.405853 0.058 Uiso 1 1 calc R U . . .
C404 C 0.2611(6) 0.6271(4) 0.4828(5) 0.050(2) Uani 1 1 d . . . . .
H404 H 0.230716 0.660663 0.501861 0.060 Uiso 1 1 calc R U . . .
C405 C 0.3381(7) 0.6143(5) 0.5119(5) 0.057(2) Uani 1 1 d . . . . .
H405 H 0.358441 0.639315 0.550812 0.068 Uiso 1 1 calc R U . . .
C406 C 0.3868(8) 0.5662(5) 0.4865(5) 0.062(3) Uani 1 1 d . . . . .
H406 H 0.440211 0.558658 0.505084 0.074 Uiso 1 1 calc R U . . .

loop_
_atom_site_aniso_label
_atom_site_aniso_U_11
_atom_site_aniso_U_22
_atom_site_aniso_U_33
_atom_site_aniso_U_23
_atom_site_aniso_U_13
_atom_site_aniso_U_12
Os20 0.02594(14) 0.02142(13) 0.01852(13) 0.00056(9) 0.00097(9) 0.00159(9)
Sn10 0.0185(2) 0.0173(2) 0.0205(2) 0.00058(15) -0.00250(16) -0.00051(15)
O201 0.073(4) 0.044(3) 0.030(3) -0.001(2) -0.004(3) -0.023(3)
O202 0.041(4) 0.110(6) 0.061(4) -0.016(4) -0.006(3) 0.042(4)
O203 0.045(3) 0.031(3) 0.038(3) -0.005(2) 0.000(2) -0.004(2)
N101 0.024(3) 0.023(3) 0.031(3) 0.000(2) -0.002(2) -0.002(2)
N102 0.022(3) 0.019(3) 0.023(3) 0.001(2) -0.002(2) -0.002(2)
N103 0.022(3) 0.022(3) 0.026(3) 0.001(2) 0.002(2) -0.001(2)
N104 0.019(3) 0.021(3) 0.026(3) 0.001(2) -0.001(2) -0.002(2)
N105 0.020(3) 0.024(3) 0.023(3) -0.001(2) -0.001(2) -0.004(2)
N106 0.017(2) 0.018(2) 0.022(3) 0.000(2) -0.005(2) 0.0005(19)
N107 0.024(3) 0.021(3) 0.021(3) 0.004(2) -0.001(2) 0.002(2)
N108 0.018(3) 0.021(3) 0.023(3) 0.000(2) -0.002(2) -0.002(2)
C101 0.025(3) 0.019(3) 0.027(3) 0.000(2) -0.003(3) -0.004(2)
C102 0.025(3) 0.021(3) 0.026(3) 0.001(3) -0.003(3) -0.002(2)
C103 0.029(4) 0.029(4) 0.040(4) -0.004(3) -0.004(3) -0.006(3)
C104 0.032(4) 0.029(4) 0.041(4) -0.010(3) -0.004(3) -0.007(3)
C105 0.045(4) 0.021(3) 0.036(4) -0.008(3) 0.004(3) -0.006(3)
C106 0.032(4) 0.021(3) 0.029(3) 0.000(3) 0.003(3) -0.002(3)
C107 0.025(3) 0.021(3) 0.024(3) 0.002(2) -0.003(3) -0.003(2)
C108 0.027(3) 0.019(3) 0.024(3) 0.001(2) -0.002(3) 0.000(2)
C109 0.020(3) 0.022(3) 0.026(3) 0.001(2) 0.002(2) -0.001(2)
C110 0.024(3) 0.026(3) 0.031(4) -0.002(3) 0.005(3) -0.002(3)
C111 0.025(4) 0.033(4) 0.046(4) -0.014(3) 0.005(3) -0.001(3)
C112 0.025(4) 0.047(5) 0.062(5) -0.020(4) 0.010(4) 0.004(3)
C113 0.018(4) 0.052(5) 0.066(6) -0.018(4) 0.003(3) 0.000(3)
C114 0.020(3) 0.040(4) 0.049(5) -0.011(3) -0.003(3) -0.006(3)
C115 0.023(3) 0.024(3) 0.029(3) -0.001(3) 0.001(3) -0.002(3)
C116 0.019(3) 0.024(3) 0.026(3) 0.001(2) -0.001(2) -0.001(2)
C117 0.023(3) 0.021(3) 0.018(3) 0.004(2) -0.001(2) -0.001(2)
C118 0.024(3) 0.017(3) 0.023(3) 0.001(2) -0.002(2) 0.000(2)
C119 0.028(3) 0.025(3) 0.027(3) 0.001(3) -0.003(3) -0.002(3)
C120 0.035(4) 0.028(3) 0.024(3) -0.004(3) -0.007(3) -0.002(3)
C121 0.038(4) 0.028(3) 0.028(4) -0.006(3) -0.003(3) -0.001(3)
C122 0.023(3) 0.025(3) 0.028(3) 0.000(3) 0.001(3) 0.002(2)
C123 0.026(3) 0.018(3) 0.022(3) 0.002(2) -0.002(2) 0.001(2)
C124 0.024(3) 0.018(3) 0.020(3) 0.004(2) -0.001(2) 0.000(2)
C125 0.022(3) 0.024(3) 0.022(3) 0.005(2) 0.000(2) 0.001(2)
C126 0.023(3) 0.024(3) 0.023(3) 0.006(2) -0.001(2) -0.001(2)
C127 0.029(3) 0.030(3) 0.025(3) 0.004(3) 0.003(3) -0.001(3)
C128 0.025(3) 0.042(4) 0.033(4) 0.008(3) 0.009(3) 0.000(3)
C129 0.023(3) 0.045(4) 0.040(4) 0.006(3) 0.008(3) -0.007(3)
C130 0.026(3) 0.030(4) 0.037(4) 0.004(3) -0.001(3) -0.005(3)
C131 0.020(3) 0.025(3) 0.024(3) 0.005(2) 0.001(2) -0.002(2)
C132 0.026(3) 0.022(3) 0.030(3) 0.005(3) -0.007(3) -0.004(3)
C201 0.051(5) 0.035(4) 0.019(3) 0.000(3) -0.006(3) -0.006(3)
C202 0.042(5) 0.045(5) 0.031(4) -0.005(3) -0.006(3) 0.014(4)
C203 0.034(4) 0.024(3) 0.027(3) 0.001(3) 0.001(3) 0.001(3)
Os1A 0.02390(18) 0.04434(19) 0.02502(17) 0.00154(13) 0.00495(13) -0.00622(13)
Os2A 0.0644(2) 0.0253(2) 0.02491(18) 0.00687(14) -0.00265(15) -0.00450(16)
Cl2A 0.106(4) 0.130(4) 0.210(7) 0.003(5) 0.052(4) -0.007(3)
O24A 0.030(3) 0.045(4) 0.054(4) -0.008(3) 0.018(3) -0.006(3)
O25A 0.041(4) 0.081(5) 0.039(4) -0.005(3) 0.011(3) -0.037(4)
O26A 0.106(7) 0.085(6) 0.057(5) 0.029(5) 0.022(5) 0.052(6)
O27A 0.038(4) 0.063(4) 0.038(4) 0.006(3) -0.006(3) 0.010(3)
O28A 0.196(13) 0.085(7) 0.053(5) -0.018(5) -0.028(6) 0.080(8)
O29A 0.079(5) 0.057(5) 0.036(4) 0.021(3) 0.000(3) -0.017(4)
O20A 0.149(9) 0.079(6) 0.054(5) 0.010(4) -0.019(6) -0.081(7)
C24A 0.023(4) 0.047(5) 0.018(3) 0.006(3) 0.011(3) 0.012(3)
C25A 0.042(5) 0.051(5) 0.030(5) -0.010(4) 0.008(4) -0.020(4)
C26A 0.100(9) 0.060(7) 0.033(5) 0.011(5) 0.030(6) 0.028(6)
C27A 0.051(5) 0.038(5) 0.027(4) 0.008(3) 0.004(4) 0.016(4)
C28A 0.134(12) 0.047(6) 0.040(6) -0.007(5) -0.013(6) 0.048(7)
C29A 0.068(7) 0.031(5) 0.041(5) 0.014(4) -0.011(5) -0.010(4)
C21A 0.123(12) 0.043(5) 0.028(5) 0.018(4) 0.000(6) -0.014(7)
Os1B 0.02390(18) 0.04434(19) 0.02502(17) 0.00154(13) 0.00495(13) -0.00622(13)
Os2B 0.0644(2) 0.0253(2) 0.02491(18) 0.00687(14) -0.00265(15) -0.00450(16)
Cl2B 0.106(4) 0.130(4) 0.210(7) 0.003(5) 0.052(4) -0.007(3)
O24B 0.030(3) 0.045(4) 0.054(4) -0.008(3) 0.018(3) -0.006(3)
O25B 0.041(4) 0.081(5) 0.039(4) -0.005(3) 0.011(3) -0.037(4)
O26B 0.106(7) 0.085(6) 0.057(5) 0.029(5) 0.022(5) 0.052(6)
O27B 0.038(4) 0.063(4) 0.038(4) 0.006(3) -0.006(3) 0.010(3)
O28B 0.196(13) 0.085(7) 0.053(5) -0.018(5) -0.028(6) 0.080(8)
O29B 0.079(5) 0.057(5) 0.036(4) 0.021(3) 0.000(3) -0.017(4)
O20B 0.149(9) 0.079(6) 0.054(5) 0.010(4) -0.019(6) -0.081(7)
C24B 0.023(4) 0.047(5) 0.018(3) 0.006(3) 0.011(3) 0.012(3)
C25B 0.042(5) 0.051(5) 0.030(5) -0.010(4) 0.008(4) -0.020(4)
C26B 0.100(9) 0.060(7) 0.033(5) 0.011(5) 0.030(6) 0.028(6)
C27B 0.051(5) 0.038(5) 0.027(4) 0.008(3) 0.004(4) 0.016(4)
C28B 0.134(12) 0.047(6) 0.040(6) -0.007(5) -0.013(6) 0.048(7)
C29B 0.068(7) 0.031(5) 0.041(5) 0.014(4) -0.011(5) -0.010(4)
C21B 0.123(12) 0.043(5) 0.028(5) 0.018(4) 0.000(6) -0.014(7)
Cr30 0.0330(6) 0.0323(6) 0.0323(6) -0.0151(5) -0.0021(5) -0.0010(5)
C301 0.054(6) 0.035(4) 0.062(6) -0.030(4) -0.018(4) 0.005(4)
C302 0.042(4) 0.035(4) 0.035(4) -0.016(3) 0.000(3) -0.006(3)
C303 0.085(7) 0.040(5) 0.030(4) -0.017(4) 0.003(4) -0.017(5)
C304 0.094(9) 0.069(7) 0.081(8) -0.057(7) 0.059(7) -0.049(7)
C305 0.034(5) 0.066(7) 0.128(11) -0.071(8) 0.007(6) -0.002(5)
C306 0.163(14) 0.037(5) 0.082(8) -0.019(5) -0.059(9) 0.020(7)
C307 0.049(6) 0.059(6) 0.081(7) -0.027(5) 0.013(5) -0.021(5)
C308 0.201(17) 0.059(7) 0.039(6) -0.016(5) -0.038(8) -0.011(8)
C309 0.24(2) 0.104(11) 0.139(14) -0.088(11) 0.149(15) -0.112(13)
C310 0.033(6) 0.119(12) 0.32(3) -0.150(16) -0.013(10) 0.008(7)
C311 0.050(5) 0.024(3) 0.033(4) -0.013(3) -0.013(3) 0.004(3)
C312 0.049(5) 0.035(4) 0.031(4) -0.009(3) -0.008(3) 0.016(3)
C313 0.044(5) 0.047(5) 0.046(5) -0.018(4) 0.005(4) 0.009(4)
C314 0.060(5) 0.036(4) 0.034(4) -0.014(3) 0.008(4) 0.002(4)
C315 0.063(5) 0.023(4) 0.033(4) -0.010(3) -0.014(4) 0.002(3)
C316 0.054(5) 0.033(4) 0.060(6) -0.011(4) -0.015(4) -0.006(4)
C317 0.069(6) 0.048(5) 0.046(5) 0.003(4) -0.018(5) 0.014(5)
C318 0.047(6) 0.084(8) 0.086(8) -0.016(6) 0.005(5) 0.021(5)
C319 0.096(8) 0.053(6) 0.050(6) -0.015(5) 0.027(6) -0.002(5)
C320 0.081(7) 0.040(5) 0.060(6) 0.002(4) -0.034(5) -0.003(5)
Cl1 0.0719(18) 0.090(2) 0.0671(17) -0.0199(15) -0.0040(14) 0.0366(16)
Cl40 0.0560(13) 0.0634(14) 0.0506(13) -0.0106(11) 0.0166(10) -0.0047(11)
C401 0.052(5) 0.050(5) 0.046(5) 0.013(4) 0.012(4) 0.015(4)
C402 0.046(5) 0.044(5) 0.044(5) 0.001(4) 0.017(4) -0.006(4)
C403 0.054(5) 0.036(4) 0.060(6) 0.000(4) 0.031(4) -0.002(4)
C404 0.063(6) 0.034(4) 0.055(5) 0.002(4) 0.021(5) -0.005(4)
C405 0.080(7) 0.044(5) 0.048(5) 0.003(4) 0.014(5) -0.011(5)
C406 0.098(8) 0.051(6) 0.039(5) 0.012(4) 0.018(5) 0.003(5)

loop_
_atom_type_symbol
_atom_type_description
_atom_type_scat_dispersion_real
_atom_type_scat_dispersion_imag
_atom_type_scat_source
C C 0.0033 0.0016 'International Tables Vol C Tables 4.2.6.8 and 6.1.1.4'
H H 0.0000 0.0000 'International Tables Vol C Tables 4.2.6.8 and 6.1.1.4'
Cl Cl 0.1484 0.1585 'International Tables Vol C Tables 4.2.6.8 and 6.1.1.4'
Cr Cr 0.3209 0.6236 'International Tables Vol C Tables 4.2.6.8 and 6.1.1.4'
N N 0.0061 0.0033 'International Tables Vol C Tables 4.2.6.8 and 6.1.1.4'
O O 0.0106 0.0060 'International Tables Vol C Tables 4.2.6.8 and 6.1.1.4'
Os Os -1.2165 7.6030 'International Tables Vol C Tables 4.2.6.8 and 6.1.1.4'
Sn Sn -0.6537 1.4246 'International Tables Vol C Tables 4.2.6.8 and 6.1.1.4'

loop_
_exptl_crystal_face_index_h
_exptl_crystal_face_index_k
_exptl_crystal_face_index_l
_exptl_crystal_face_perp_dist
1 0 -1 0.0695
-1 0 1 0.0969
0 -1 0 0.0992
0 2 1 0.0909
0 -2 -1 0.1405
0 1 -1 0.0683
0 -1 1 0.1802
1 2 2 0.1069

loop_
_geom_angle_atom_site_label_1
_geom_angle_atom_site_label_2
_geom_angle_atom_site_label_3
_geom_angle
_geom_angle_site_symmetry_1
_geom_angle_site_symmetry_3
_geom_angle_publ_flag
Sn10 Os20 Os1A 110.962(14) . . ?
Sn10 Os20 Os2A 168.415(16) . . ?
Sn10 Os20 Os1B 105.62(4) . . ?
Sn10 Os20 Os2B 160.50(6) . . ?
C201 Os20 Sn10 87.2(2) . . ?
C201 Os20 C203 172.8(3) . . ?
C201 Os20 Os1A 84.6(2) . . ?
C201 Os20 Os2A 98.0(2) . . ?
C201 Os20 Os1B 98.5(3) . . ?
C201 Os20 Os2B 85.1(2) . . ?
C202 Os20 Sn10 95.7(3) . . ?
C202 Os20 C201 90.2(4) . . ?
C202 Os20 C203 93.0(3) . . ?
C202 Os20 Os1A 152.5(2) . . ?
C202 Os20 Os2A 94.7(3) . . ?
C202 Os20 Os1B 157.3(3) . . ?
C202 Os20 Os2B 102.2(3) . . ?
C203 Os20 Sn10 86.1(2) . . ?
C203 Os20 Os1A 95.4(2) . . ?
C203 Os20 Os2A 88.1(2) . . ?
C203 Os20 Os1B 80.8(2) . . ?
C203 Os20 Os2B 100.4(2) . . ?
Os2A Os20 Os1A 59.6 . . ?
Os2B Os20 Os1B 58.1 . . ?
N102 Sn10 Os20 112.14(14) . . ?
N102 Sn10 N104 81.1(2) . . ?
N102 Sn10 N106 131.65(19) . . ?
N102 Sn10 N108 80.8(2) . . ?
N104 Sn10 Os20 115.70(14) . . ?
N104 Sn10 N108 134.2(2) . . ?
N106 Sn10 Os20 116.15(13) . . ?
N106 Sn10 N104 80.63(19) . . ?
N106 Sn10 N108 80.79(19) . . ?
N108 Sn10 Os20 110.05(14) . . ?
C101 N101 C132 122.5(6) . . ?
C101 N102 Sn10 123.1(4) . . ?
C108 N102 Sn10 122.6(4) . . ?
C108 N102 C101 108.8(5) . . ?
C108 N103 C109 122.6(6) . . ?
C109 N104 Sn10 123.3(4) . . ?
C109 N104 C116 109.6(5) . . ?
C116 N104 Sn10 124.6(4) . . ?
C117 N105 C116 123.1(5) . . ?
C117 N106 Sn10 123.7(4) . . ?
C124 N106 Sn10 122.9(4) . . ?
C124 N106 C117 109.0(5) . . ?
C124 N107 C125 122.9(6) . . ?
C125 N108 Sn10 124.0(4) . . ?
C132 N108 Sn10 124.6(4) . . ?
C132 N108 C125 109.3(5) . . ?
N101 C101 N102 128.8(6) . . ?
N101 C101 C102 123.2(6) . . ?
N102 C101 C102 108.0(6) . . ?
C103 C102 C101 130.4(6) . . ?
C107 C102 C101 108.0(6) . . ?
C107 C102 C103 121.5(6) . . ?
C102 C103 H103 121.6 . . ?
C102 C103 C104 116.7(7) . . ?
C104 C103 H103 121.6 . . ?
C103 C104 H104 119.1 . . ?
C105 C104 C103 121.8(6) . . ?
C105 C104 H104 119.1 . . ?
C104 C105 H105 119.6 . . ?
C104 C105 C106 120.8(7) . . ?
C106 C105 H105 119.6 . . ?
C105 C106 H106 121.3 . . ?
C107 C106 C105 117.4(7) . . ?
C107 C106 H106 121.3 . . ?
C102 C107 C106 121.7(6) . . ?
C102 C107 C108 106.7(6) . . ?
C106 C107 C108 131.6(6) . . ?
N102 C108 C107 108.5(5) . . ?
N103 C108 N102 128.5(6) . . ?
N103 C108 C107 123.0(6) . . ?
N103 C109 N104 128.1(6) . . ?
N103 C109 C110 123.2(6) . . ?
N104 C109 C110 108.6(5) . . ?
C111 C110 C109 131.9(6) . . ?
C111 C110 C115 121.9(6) . . ?
C115 C110 C109 106.2(6) . . ?
C110 C111 H111 121.5 . . ?
C112 C111 C110 117.1(7) . . ?
C112 C111 H111 121.5 . . ?
C111 C112 H112 118.7 . . ?
C111 C112 C113 122.5(7) . . ?
C113 C112 H112 118.7 . . ?
C112 C113 H113 119.7 . . ?
C114 C113 C112 120.7(7) . . ?
C114 C113 H113 119.7 . . ?
C113 C114 H114 121.1 . . ?
C113 C114 C115 117.8(7) . . ?
C115 C114 H114 121.1 . . ?
C110 C115 C114 120.1(6) . . ?
C110 C115 C116 107.9(6) . . ?
C114 C115 C116 132.0(6) . . ?
N104 C116 C115 107.7(5) . . ?
N105 C116 N104 127.9(6) . . ?
N105 C116 C115 124.2(6) . . ?
N105 C117 N106 128.2(6) . . ?
N105 C117 C118 124.2(6) . . ?
N106 C117 C118 107.6(5) . . ?
C119 C118 C117 131.7(6) . . ?
C123 C118 C117 107.8(5) . . ?
C123 C118 C119 120.5(6) . . ?
C118 C119 H119 121.4 . . ?
C120 C119 C118 117.2(6) . . ?
C120 C119 H119 121.4 . . ?
C119 C120 H120 118.9 . . ?
C119 C120 C121 122.3(6) . . ?
C121 C120 H120 118.9 . . ?
C120 C121 H121 119.7 . . ?
C122 C121 C120 120.5(6) . . ?
C122 C121 H121 119.7 . . ?
C121 C122 H122 121.4 . . ?
C121 C122 C123 117.2(6) . . ?
C123 C122 H122 121.4 . . ?
C118 C123 C122 122.3(6) . . ?
C118 C123 C124 107.5(5) . . ?
C122 C123 C124 130.2(6) . . ?
N106 C124 C123 108.1(5) . . ?
N107 C124 N106 129.2(6) . . ?
N107 C124 C123 122.7(6) . . ?
N107 C125 N108 127.6(6) . . ?
N107 C125 C126 123.9(6) . . ?
N108 C125 C126 108.4(5) . . ?
C127 C126 C125 132.3(6) . . ?
C127 C126 C131 120.8(6) . . ?
C131 C126 C125 106.8(6) . . ?
C126 C127 H127 120.9 . . ?
C128 C127 C126 118.2(7) . . ?
C128 C127 H127 120.9 . . ?
C127 C128 H128 119.3 . . ?
C127 C128 C129 121.3(7) . . ?
C129 C128 H128 119.3 . . ?
C128 C129 H129 119.3 . . ?
C130 C129 C128 121.4(7) . . ?
C130 C129 H129 119.3 . . ?
C129 C130 H130 121.1 . . ?
C129 C130 C131 117.7(7) . . ?
C131 C130 H130 121.1 . . ?
C126 C131 C132 107.4(5) . . ?
C130 C131 C126 120.5(6) . . ?
C130 C131 C132 132.1(6) . . ?
N101 C132 N108 127.9(6) . . ?
N101 C132 C131 124.0(6) . . ?
N108 C132 C131 108.1(6) . . ?
O201 C201 Os20 175.9(7) . . ?
O202 C202 Os20 175.9(8) . . ?
O203 C203 Os20 175.0(6) . . ?
Os2A Os1A Os20 58.8 . . ?
Cl2A Os1A Os20 85.8 . . ?
Cl2A Os1A Os2A 100.4 . . ?
C24A Os1A Os20 91.9 . . ?
C24A Os1A Os2A 81.3 . . ?
C24A Os1A Cl2A 175.7 . . ?
C25A Os1A Os20 151.7 . . ?
C25A Os1A Os2A 94.9 . . ?
C25A Os1A Cl2A 89.5 . . ?
C25A Os1A C24A 94.3 . . ?
C26A Os1A Os20 114.0 . . ?
C26A Os1A Os2A 168.7 . . ?
C26A Os1A Cl2A 87.1 . . ?
C26A Os1A C24A 90.6 . . ?
C26A Os1A C25A 93.6 . . ?
Os20 Os2A Os1A 61.6 . . ?
C27A Os2A Os20 80.4 . . ?
C27A Os2A Os1A 95.0 . . ?
C27A Os2A C29A 93.4 . . ?
C27A Os2A C21A 171.4 . . ?
C28A Os2A Os20 99.6 . . ?
C28A Os2A Os1A 160.1 . . ?
C28A Os2A C27A 87.8 . . ?
C28A Os2A C29A 104.4 . . ?
C28A Os2A C21A 90.1 . . ?
C29A Os2A Os20 155.0 . . ?
C29A Os2A Os1A 95.1 . . ?
C29A Os2A C21A 95.2 . . ?
C21A Os2A Os20 91.7 . . ?
C21A Os2A Os1A 84.1 . . ?
O24A C24A Os1A 174.4 . . ?
O25A C25A Os1A 176.7 . . ?
O26A C26A Os1A 175.8 . . ?
O27A C27A Os2A 173.6 . . ?
O28A C28A Os2A 172.0 . . ?
O29A C29A Os2A 175.7 . . ?
O20A C21A Os2A 173.9 . . ?
Os2B Os1B Os20 56.44(7) . . ?
Cl2B Os1B Os20 92.7(3) . . ?
Cl2B Os1B Os2B 101.3 . . ?
C24B Os1B Os20 84.9(3) . . ?
C24B Os1B Os2B 80.4 . . ?
C24B Os1B Cl2B 175.7 . . ?
C25B Os1B Os20 151.27(8) . . ?
C25B Os1B Os2B 95.0 . . ?
C25B Os1B Cl2B 89.5 . . ?
C25B Os1B C24B 94.3 . . ?
C26B Os1B Os20 115.13(9) . . ?
C26B Os1B Os2B 168.0 . . ?
C26B Os1B Cl2B 87.1 . . ?
C26B Os1B C24B 90.6 . . ?
C26B Os1B C25B 93.6 . . ?
Os20 Os2B Os1B 65.49(7) . . ?
C27B Os2B Os20 86.9(4) . . ?
C27B Os2B Os1B 92.2 . . ?
C27B Os2B C29B 93.4 . . ?
C27B Os2B C21B 171.4 . . ?
C28B Os2B Os20 94.60(7) . . ?
C28B Os2B Os1B 160.0 . . ?
C28B Os2B C27B 87.9 . . ?
C28B Os2B C29B 104.4 . . ?
C28B Os2B C21B 90.1 . . ?
C29B Os2B Os20 161.01(7) . . ?
C29B Os2B Os1B 95.5 . . ?
C29B Os2B C21B 95.2 . . ?
C21B Os2B Os20 85.0(4) . . ?
C21B Os2B Os1B 86.9 . . ?
O24B C24B Os1B 174.4 . . ?
O25B C25B Os1B 176.7 . . ?
O26B C26B Os1B 175.8 . . ?
O27B C27B Os2B 173.6 . . ?
O28B C28B Os2B 172.0 . . ?
O29B C29B Os2B 175.6 . . ?
O20B C21B Os2B 174.0 . . ?
C301 Cr30 C311 146.7(3) . . ?
C302 Cr30 C301 37.7(3) . . ?
C302 Cr30 C311 175.4(3) . . ?
C303 Cr30 C301 63.0(4) . . ?
C303 Cr30 C302 37.8(3) . . ?
C303 Cr30 C305 63.0(4) . . ?
C303 Cr30 C311 139.0(3) . . ?
C303 Cr30 C312 114.0(3) . . ?
C303 Cr30 C313 115.5(4) . . ?
C303 Cr30 C314 142.7(4) . . ?
C303 Cr30 C315 176.8(3) . . ?
C304 Cr30 C301 61.7(5) . . ?
C304 Cr30 C302 62.7(3) . . ?
C304 Cr30 C303 38.2(4) . . ?
C304 Cr30 C305 37.0(5) . . ?
C304 Cr30 C311 116.9(3) . . ?
C304 Cr30 C312 118.1(4) . . ?
C304 Cr30 C313 144.1(5) . . ?
C304 Cr30 C314 178.1(5) . . ?
C304 Cr30 C315 141.3(4) . . ?
C305 Cr30 C301 36.3(4) . . ?
C305 Cr30 C302 62.2(3) . . ?
C305 Cr30 C311 120.6(3) . . ?
C305 Cr30 C312 146.1(5) . . ?
C305 Cr30 C313 175.7(4) . . ?
C305 Cr30 C314 141.0(5) . . ?
C312 Cr30 C301 175.7(3) . . ?
C312 Cr30 C302 138.0(3) . . ?
C312 Cr30 C311 37.6(3) . . ?
C313 Cr30 C301 139.5(4) . . ?
C313 Cr30 C302 114.0(3) . . ?
C313 Cr30 C311 63.3(3) . . ?
C313 Cr30 C312 38.0(3) . . ?
C314 Cr30 C301 116.8(4) . . ?
C314 Cr30 C302 116.9(3) . . ?
C314 Cr30 C311 63.6(3) . . ?
C314 Cr30 C312 63.5(3) . . ?
C314 Cr30 C313 37.9(3) . . ?
C315 Cr30 C301 120.1(3) . . ?
C315 Cr30 C302 145.2(3) . . ?
C315 Cr30 C305 118.6(4) . . ?
C315 Cr30 C311 37.9(3) . . ?
C315 Cr30 C312 63.1(3) . . ?
C315 Cr30 C313 63.1(3) . . ?
C315 Cr30 C314 37.9(3) . . ?
C302 C301 Cr30 71.1(4) . . ?
C302 C301 C306 124.1(11) . . ?
C305 C301 Cr30 71.3(5) . . ?
C305 C301 C302 108.6(10) . . ?
C305 C301 C306 127.3(11) . . ?
C306 C301 Cr30 124.5(7) . . ?
C301 C302 Cr30 71.2(4) . . ?
C301 C302 C307 125.9(9) . . ?
C303 C302 Cr30 70.1(4) . . ?
C303 C302 C301 107.2(8) . . ?
C303 C302 C307 126.9(9) . . ?
C307 C302 Cr30 125.5(6) . . ?
C302 C303 Cr30 72.2(4) . . ?
C302 C303 C304 106.5(10) . . ?
C302 C303 C308 127.3(11) . . ?
C304 C303 Cr30 70.7(5) . . ?
C304 C303 C308 126.2(12) . . ?
C308 C303 Cr30 121.3(7) . . ?
C303 C304 Cr30 71.1(5) . . ?
C303 C304 C309 123.9(16) . . ?
C305 C304 Cr30 72.2(6) . . ?
C305 C304 C303 108.6(9) . . ?
C305 C304 C309 127.5(16) . . ?
C309 C304 Cr30 121.6(7) . . ?
C301 C305 Cr30 72.5(5) . . ?
C301 C305 C304 109.1(9) . . ?
C301 C305 C310 125.5(16) . . ?
C304 C305 Cr30 70.7(6) . . ?
C304 C305 C310 125.4(16) . . ?
C310 C305 Cr30 124.3(7) . . ?
C301 C306 H30A 109.5 . . ?
C301 C306 H30B 109.5 . . ?
C301 C306 H30C 109.5 . . ?
H30A C306 H30B 109.5 . . ?
H30A C306 H30C 109.5 . . ?
H30B C306 H30C 109.5 . . ?
C302 C307 H30D 109.5 . . ?
C302 C307 H30E 109.5 . . ?
C302 C307 H30F 109.5 . . ?
H30D C307 H30E 109.5 . . ?
H30D C307 H30F 109.5 . . ?
H30E C307 H30F 109.5 . . ?
C303 C308 H30G 109.5 . . ?
C303 C308 H30H 109.5 . . ?
C303 C308 H30I 109.5 . . ?
H30G C308 H30H 109.5 . . ?
H30G C308 H30I 109.5 . . ?
H30H C308 H30I 109.5 . . ?
C304 C309 H30J 109.5 . . ?
C304 C309 H30K 109.5 . . ?
C304 C309 H30L 109.5 . . ?
H30J C309 H30K 109.5 . . ?
H30J C309 H30L 109.5 . . ?
H30K C309 H30L 109.5 . . ?
C305 C310 H31A 109.5 . . ?
C305 C310 H31B 109.5 . . ?
C305 C310 H31C 109.5 . . ?
H31A C310 H31B 109.5 . . ?
H31A C310 H31C 109.5 . . ?
H31B C310 H31C 109.5 . . ?
C312 C311 Cr30 70.9(4) . . ?
C312 C311 C315 107.3(8) . . ?
C312 C311 C316 124.8(8) . . ?
C315 C311 Cr30 70.2(4) . . ?
C315 C311 C316 127.9(7) . . ?
C316 C311 Cr30 124.1(5) . . ?
C311 C312 Cr30 71.5(4) . . ?
C311 C312 C313 108.2(7) . . ?
C311 C312 C317 126.2(9) . . ?
C313 C312 Cr30 70.8(5) . . ?
C313 C312 C317 125.5(8) . . ?
C317 C312 Cr30 125.7(6) . . ?
C312 C313 Cr30 71.2(4) . . ?
C312 C313 C318 125.7(9) . . ?
C314 C313 Cr30 70.9(5) . . ?
C314 C313 C312 108.1(7) . . ?
C314 C313 C318 126.2(10) . . ?
C318 C313 Cr30 123.7(7) . . ?
C313 C314 Cr30 71.3(5) . . ?
C313 C314 C319 127.7(9) . . ?
C315 C314 Cr30 70.8(4) . . ?
C315 C314 C313 107.4(8) . . ?
C315 C314 C319 124.9(9) . . ?
C319 C314 Cr30 121.8(6) . . ?
C311 C315 Cr30 71.9(4) . . ?
C311 C315 C320 126.1(9) . . ?
C314 C315 Cr30 71.2(4) . . ?
C314 C315 C311 108.9(7) . . ?
C314 C315 C320 124.9(9) . . ?
C320 C315 Cr30 125.3(6) . . ?
C311 C316 H31D 109.5 . . ?
C311 C316 H31E 109.5 . . ?
C311 C316 H31F 109.5 . . ?
H31D C316 H31E 109.5 . . ?
H31D C316 H31F 109.5 . . ?
H31E C316 H31F 109.5 . . ?
C312 C317 H31G 109.5 . . ?
C312 C317 H31H 109.5 . . ?
C312 C317 H31I 109.5 . . ?
H31G C317 H31H 109.5 . . ?
H31G C317 H31I 109.5 . . ?
H31H C317 H31I 109.5 . . ?
C313 C318 H31J 109.5 . . ?
C313 C318 H31K 109.5 . . ?
C313 C318 H31L 109.5 . . ?
H31J C318 H31K 109.5 . . ?
H31J C318 H31L 109.5 . . ?
H31K C318 H31L 109.5 . . ?
C314 C319 H31M 109.5 . . ?
C314 C319 H31N 109.5 . . ?
C314 C319 H31O 109.5 . . ?
H31M C319 H31N 109.5 . . ?
H31M C319 H31O 109.5 . . ?
H31N C319 H31O 109.5 . . ?
C315 C320 H32A 109.5 . . ?
C315 C320 H32B 109.5 . . ?
C315 C320 H32C 109.5 . . ?
H32A C320 H32B 109.5 . . ?
H32A C320 H32C 109.5 . . ?
H32B C320 H32C 109.5 . . ?
C402 C401 Cl1 120.5(8) . . ?
C402 C401 C406 123.9(9) . . ?
C406 C401 Cl1 115.6(8) . . ?
C401 C402 Cl40 121.4(7) . . ?
C401 C402 C403 120.3(9) . . ?
C403 C402 Cl40 118.2(7) . . ?
C402 C403 H403 121.2 . . ?
C404 C403 C402 117.6(9) . . ?
C404 C403 H403 121.2 . . ?
C403 C404 H404 119.4 . . ?
C403 C404 C405 121.3(9) . . ?
C405 C404 H404 119.4 . . ?
C404 C405 H405 118.6 . . ?
C404 C405 C406 122.8(10) . . ?
C406 C405 H405 118.6 . . ?
C401 C406 H406 123.0 . . ?
C405 C406 C401 114.0(11) . . ?
C405 C406 H406 123.0 . . ?

loop_
_geom_bond_atom_site_label_1
_geom_bond_atom_site_label_2
_geom_bond_distance
_geom_bond_site_symmetry_2
_geom_bond_publ_flag
Os20 Sn10 2.5925(5) . ?
Os20 C201 1.939(7) . ?
Os20 C202 1.877(8) . ?
Os20 C203 1.946(7) . ?
Os20 Os1A 2.9327 . ?
Os20 Os2A 2.8492 . ?
Os20 Os1B 3.080(2) . ?
Os20 Os2B 2.821(3) . ?
Sn10 N102 2.145(5) . ?
Sn10 N104 2.160(5) . ?
Sn10 N106 2.152(5) . ?
Sn10 N108 2.168(5) . ?
O201 C201 1.135(9) . ?
O202 C202 1.142(10) . ?
O203 C203 1.137(8) . ?
N101 C101 1.311(9) . ?
N101 C132 1.341(9) . ?
N102 C101 1.389(8) . ?
N102 C108 1.386(8) . ?
N103 C108 1.312(8) . ?
N103 C109 1.348(8) . ?
N104 C109 1.375(8) . ?
N104 C116 1.377(8) . ?
N105 C116 1.341(8) . ?
N105 C117 1.300(8) . ?
N106 C117 1.401(8) . ?
N106 C124 1.390(8) . ?
N107 C124 1.302(8) . ?
N107 C125 1.340(8) . ?
N108 C125 1.387(8) . ?
N108 C132 1.375(8) . ?
C101 C102 1.460(9) . ?
C102 C103 1.388(9) . ?
C102 C107 1.383(9) . ?
C103 H103 0.9500 . ?
C103 C104 1.397(10) . ?
C104 H104 0.9500 . ?
C104 C105 1.388(11) . ?
C105 H105 0.9500 . ?
C105 C106 1.393(10) . ?
C106 H106 0.9500 . ?
C106 C107 1.384(9) . ?
C107 C108 1.468(9) . ?
C109 C110 1.444(9) . ?
C110 C111 1.395(10) . ?
C110 C115 1.403(9) . ?
C111 H111 0.9500 . ?
C111 C112 1.365(11) . ?
C112 H112 0.9500 . ?
C112 C113 1.410(11) . ?
C113 H113 0.9500 . ?
C113 C114 1.380(11) . ?
C114 H114 0.9500 . ?
C114 C115 1.413(9) . ?
C115 C116 1.439(9) . ?
C117 C118 1.463(9) . ?
C118 C119 1.396(9) . ?
C118 C123 1.386(9) . ?
C119 H119 0.9500 . ?
C119 C120 1.386(10) . ?
C120 H120 0.9500 . ?
C120 C121 1.398(10) . ?
C121 H121 0.9500 . ?
C121 C122 1.385(10) . ?
C122 H122 0.9500 . ?
C122 C123 1.397(9) . ?
C123 C124 1.464(9) . ?
C125 C126 1.430(9) . ?
C126 C127 1.399(9) . ?
C126 C131 1.411(9) . ?
C127 H127 0.9500 . ?
C127 C128 1.370(10) . ?
C128 H128 0.9500 . ?
C128 C129 1.411(11) . ?
C129 H129 0.9500 . ?
C129 C130 1.376(11) . ?
C130 H130 0.9500 . ?
C130 C131 1.409(9) . ?
C131 C132 1.436(9) . ?
Os1A Os2A 2.8747 . ?
Os1A Cl2A 2.4715 . ?
Os1A C24A 2.0082 . ?
Os1A C25A 1.9232 . ?
Os1A C26A 1.8926 . ?
Os2A C27A 1.9140 . ?
Os2A C28A 1.8479 . ?
Os2A C29A 1.9250 . ?
Os2A C21A 1.9431 . ?
O24A C24A 1.0205 . ?
O25A C25A 1.1113 . ?
O26A C26A 1.1603 . ?
O27A C27A 1.1672 . ?
O28A C28A 1.2338 . ?
O29A C29A 1.1428 . ?
O20A C21A 1.1807 . ?
Os1B Os2B 2.8729 . ?
Os1B Cl2B 2.4721 . ?
Os1B C24B 2.0080 . ?
Os1B C25B 1.9230 . ?
Os1B C26B 1.8926 . ?
Os2B C27B 1.9138 . ?
Os2B C28B 1.8478 . ?
Os2B C29B 1.9253 . ?
Os2B C21B 1.9427 . ?
O24B C24B 1.0205 . ?
O25B C25B 1.1115 . ?
O26B C26B 1.1606 . ?
O27B C27B 1.1672 . ?
O28B C28B 1.2337 . ?
O29B C29B 1.1434 . ?
O20B C21B 1.1816 . ?
Cr30 C301 2.209(8) . ?
Cr30 C302 2.208(7) . ?
Cr30 C303 2.180(8) . ?
Cr30 C304 2.175(9) . ?
Cr30 C305 2.194(9) . ?
Cr30 C311 2.214(7) . ?
Cr30 C312 2.206(8) . ?
Cr30 C313 2.201(8) . ?
Cr30 C314 2.196(8) . ?
Cr30 C315 2.191(7) . ?
C301 C302 1.426(12) . ?
C301 C305 1.372(17) . ?
C301 C306 1.501(16) . ?
C302 C303 1.421(12) . ?
C302 C307 1.488(12) . ?
C303 C304 1.426(16) . ?
C303 C308 1.477(16) . ?
C304 C305 1.388(19) . ?
C304 C309 1.514(16) . ?
C305 C310 1.513(16) . ?
C306 H30A 0.9800 . ?
C306 H30B 0.9800 . ?
C306 H30C 0.9800 . ?
C307 H30D 0.9800 . ?
C307 H30E 0.9800 . ?
C307 H30F 0.9800 . ?
C308 H30G 0.9800 . ?
C308 H30H 0.9800 . ?
C308 H30I 0.9800 . ?
C309 H30J 0.9800 . ?
C309 H30K 0.9800 . ?
C309 H30L 0.9800 . ?
C310 H31A 0.9800 . ?
C310 H31B 0.9800 . ?
C310 H31C 0.9800 . ?
C311 C312 1.424(11) . ?
C311 C315 1.431(12) . ?
C311 C316 1.486(13) . ?
C312 C313 1.436(13) . ?
C312 C317 1.502(12) . ?
C313 C314 1.426(13) . ?
C313 C318 1.486(13) . ?
C314 C315 1.426(13) . ?
C314 C319 1.478(13) . ?
C315 C320 1.502(11) . ?
C316 H31D 0.9800 . ?
C316 H31E 0.9800 . ?
C316 H31F 0.9800 . ?
C317 H31G 0.9800 . ?
C317 H31H 0.9800 . ?
C317 H31I 0.9800 . ?
C318 H31J 0.9800 . ?
C318 H31K 0.9800 . ?
C318 H31L 0.9800 . ?
C319 H31M 0.9800 . ?
C319 H31N 0.9800 . ?
C319 H31O 0.9800 . ?
C320 H32A 0.9800 . ?
C320 H32B 0.9800 . ?
C320 H32C 0.9800 . ?
Cl1 C401 1.763(9) . ?
Cl40 C402 1.725(9) . ?
C401 C402 1.358(13) . ?
C401 C406 1.429(15) . ?
C402 C403 1.404(12) . ?
C403 H403 0.9500 . ?
C403 C404 1.387(13) . ?
C404 H404 0.9500 . ?
C404 C405 1.388(14) . ?
C405 H405 0.9500 . ?
C405 C406 1.396(15) . ?
C406 H406 0.9500 . ?

loop_
_geom_torsion_atom_site_label_1
_geom_torsion_atom_site_label_2
_geom_torsion_atom_site_label_3
_geom_torsion_atom_site_label_4
_geom_torsion
_geom_torsion_site_symmetry_1
_geom_torsion_site_symmetry_2
_geom_torsion_site_symmetry_3
_geom_torsion_site_symmetry_4
_geom_torsion_publ_flag
Sn10 N102 C101 N101 -27.7(9) . . . . ?
Sn10 N102 C101 C102 154.5(4) . . . . ?
Sn10 N102 C108 N103 27.6(9) . . . . ?
Sn10 N102 C108 C107 -154.6(4) . . . . ?
Sn10 N104 C109 N103 -20.5(9) . . . . ?
Sn10 N104 C109 C110 162.4(4) . . . . ?
Sn10 N104 C116 N105 20.9(9) . . . . ?
Sn10 N104 C116 C115 -162.6(4) . . . . ?
Sn10 N106 C117 N105 -25.6(9) . . . . ?
Sn10 N106 C117 C118 155.9(4) . . . . ?
Sn10 N106 C124 N107 25.9(9) . . . . ?
Sn10 N106 C124 C123 -156.0(4) . . . . ?
Sn10 N108 C125 N107 -20.5(9) . . . . ?
Sn10 N108 C125 C126 164.3(4) . . . . ?
Sn10 N108 C132 N101 17.1(9) . . . . ?
Sn10 N108 C132 C131 -164.4(4) . . . . ?
N101 C101 C102 C103 0.9(11) . . . . ?
N101 C101 C102 C107 -178.0(6) . . . . ?
N102 C101 C102 C103 178.8(7) . . . . ?
N102 C101 C102 C107 -0.2(7) . . . . ?
N103 C109 C110 C111 1.6(12) . . . . ?
N103 C109 C110 C115 -176.8(6) . . . . ?
N104 C109 C110 C111 178.9(8) . . . . ?
N104 C109 C110 C115 0.6(7) . . . . ?
N105 C117 C118 C119 1.2(11) . . . . ?
N105 C117 C118 C123 -178.0(6) . . . . ?
N106 C117 C118 C119 179.8(6) . . . . ?
N106 C117 C118 C123 0.6(7) . . . . ?
N107 C125 C126 C127 2.3(11) . . . . ?
N107 C125 C126 C131 -175.3(6) . . . . ?
N108 C125 C126 C127 177.7(7) . . . . ?
N108 C125 C126 C131 0.1(7) . . . . ?
C101 N101 C132 N108 7.7(11) . . . . ?
C101 N101 C132 C131 -170.6(6) . . . . ?
C101 N102 C108 N103 -177.8(6) . . . . ?
C101 N102 C108 C107 -0.1(7) . . . . ?
C101 C102 C103 C104 -179.9(7) . . . . ?
C101 C102 C107 C106 179.2(6) . . . . ?
C101 C102 C107 C108 0.1(7) . . . . ?
C102 C103 C104 C105 1.4(11) . . . . ?
C102 C107 C108 N102 0.0(7) . . . . ?
C102 C107 C108 N103 177.8(6) . . . . ?
C103 C102 C107 C106 0.1(10) . . . . ?
C103 C102 C107 C108 -179.0(6) . . . . ?
C103 C104 C105 C106 -0.8(12) . . . . ?
C104 C105 C106 C107 -0.3(11) . . . . ?
C105 C106 C107 C102 0.6(10) . . . . ?
C105 C106 C107 C108 179.4(7) . . . . ?
C106 C107 C108 N102 -179.0(7) . . . . ?
C106 C107 C108 N103 -1.1(11) . . . . ?
C107 C102 C103 C104 -1.1(10) . . . . ?
C108 N102 C101 N101 177.9(7) . . . . ?
C108 N102 C101 C102 0.1(7) . . . . ?
C108 N103 C109 N104 -6.4(10) . . . . ?
C108 N103 C109 C110 170.4(6) . . . . ?
C109 N103 C108 N102 2.5(10) . . . . ?
C109 N103 C108 C107 -175.0(6) . . . . ?
C109 N104 C116 N105 -176.9(6) . . . . ?
C109 N104 C116 C115 -0.5(7) . . . . ?
C109 C110 C111 C112 -177.9(8) . . . . ?
C109 C110 C115 C114 177.0(7) . . . . ?
C109 C110 C115 C116 -0.8(7) . . . . ?
C110 C111 C112 C113 1.0(14) . . . . ?
C110 C115 C116 N104 0.8(7) . . . . ?
C110 C115 C116 N105 177.4(6) . . . . ?
C111 C110 C115 C114 -1.5(11) . . . . ?
C111 C110 C115 C116 -179.4(7) . . . . ?
C111 C112 C113 C114 -1.0(15) . . . . ?
C112 C113 C114 C115 -0.2(13) . . . . ?
C113 C114 C115 C110 1.5(12) . . . . ?
C113 C114 C115 C116 178.7(8) . . . . ?
C114 C115 C116 N104 -176.7(7) . . . . ?
C114 C115 C116 N105 -0.1(12) . . . . ?
C115 C110 C111 C112 0.3(12) . . . . ?
C116 N104 C109 N103 177.1(6) . . . . ?
C116 N104 C109 C110 0.0(7) . . . . ?
C116 N105 C117 N106 -1.6(10) . . . . ?
C116 N105 C117 C118 176.7(6) . . . . ?
C117 N105 C116 N104 4.1(10) . . . . ?
C117 N105 C116 C115 -171.8(6) . . . . ?
C117 N106 C124 N107 -176.8(6) . . . . ?
C117 N106 C124 C123 1.3(7) . . . . ?
C117 C118 C119 C120 179.3(6) . . . . ?
C117 C118 C123 C122 179.8(6) . . . . ?
C117 C118 C123 C124 0.2(7) . . . . ?
C118 C119 C120 C121 1.7(10) . . . . ?
C118 C123 C124 N106 -0.9(7) . . . . ?
C118 C123 C124 N107 177.3(6) . . . . ?
C119 C118 C123 C122 0.5(10) . . . . ?
C119 C118 C123 C124 -179.1(6) . . . . ?
C119 C120 C121 C122 -0.7(11) . . . . ?
C120 C121 C122 C123 -0.4(10) . . . . ?
C121 C122 C123 C118 0.6(10) . . . . ?
C121 C122 C123 C124 180.0(6) . . . . ?
C122 C123 C124 N106 179.6(6) . . . . ?
C122 C123 C124 N107 -2.2(10) . . . . ?
C123 C118 C119 C120 -1.5(9) . . . . ?
C124 N106 C117 N105 177.3(6) . . . . ?
C124 N106 C117 C118 -1.2(6) . . . . ?
C124 N107 C125 N108 -5.8(10) . . . . ?
C124 N107 C125 C126 168.7(6) . . . . ?
C125 N107 C124 N106 2.9(10) . . . . ?
C125 N107 C124 C123 -175.0(6) . . . . ?
C125 N108 C132 N101 -179.0(6) . . . . ?
C125 N108 C132 C131 -0.5(7) . . . . ?
C125 C126 C127 C128 -177.2(7) . . . . ?
C125 C126 C131 C130 176.7(6) . . . . ?
C125 C126 C131 C132 -0.4(7) . . . . ?
C126 C127 C128 C129 0.8(10) . . . . ?
C126 C131 C132 N101 179.2(6) . . . . ?
C126 C131 C132 N108 0.6(7) . . . . ?
C127 C126 C131 C130 -1.3(9) . . . . ?
C127 C126 C131 C132 -178.4(6) . . . . ?
C127 C128 C129 C130 -0.6(11) . . . . ?
C128 C129 C130 C131 -0.4(11) . . . . ?
C129 C130 C131 C126 1.4(10) . . . . ?
C129 C130 C131 C132 177.6(7) . . . . ?
C130 C131 C132 N101 2.5(11) . . . . ?
C130 C131 C132 N108 -176.1(7) . . . . ?
C131 C126 C127 C128 0.2(10) . . . . ?
C132 N101 C101 N102 -1.9(11) . . . . ?
C132 N101 C101 C102 175.5(6) . . . . ?
C132 N108 C125 N107 175.4(6) . . . . ?
C132 N108 C125 C126 0.3(7) . . . . ?
Cr30 C301 C302 C303 61.2(5) . . . . ?
Cr30 C301 C302 C307 -120.8(8) . . . . ?
Cr30 C301 C305 C304 -61.6(7) . . . . ?
Cr30 C301 C305 C310 120.1(10) . . . . ?
Cr30 C302 C303 C304 62.8(5) . . . . ?
Cr30 C302 C303 C308 -116.1(9) . . . . ?
Cr30 C303 C304 C305 62.9(7) . . . . ?
Cr30 C303 C304 C309 -115.9(9) . . . . ?
Cr30 C304 C305 C301 62.7(7) . . . . ?
Cr30 C304 C305 C310 -119.0(10) . . . . ?
Cr30 C311 C312 C313 61.6(5) . . . . ?
Cr30 C311 C312 C317 -121.1(8) . . . . ?
Cr30 C311 C315 C314 -62.0(5) . . . . ?
Cr30 C311 C315 C320 121.0(8) . . . . ?
Cr30 C312 C313 C314 61.6(5) . . . . ?
Cr30 C312 C313 C318 -118.6(9) . . . . ?
Cr30 C313 C314 C315 62.0(5) . . . . ?
Cr30 C313 C314 C319 -116.2(8) . . . . ?
Cr30 C314 C315 C311 62.4(5) . . . . ?
Cr30 C314 C315 C320 -120.5(8) . . . . ?
C301 C302 C303 Cr30 -61.9(5) . . . . ?
C301 C302 C303 C304 0.9(9) . . . . ?
C301 C302 C303 C308 -178.1(8) . . . . ?
C302 C301 C305 Cr30 61.6(6) . . . . ?
C302 C301 C305 C304 0.0(10) . . . . ?
C302 C301 C305 C310 -178.3(9) . . . . ?
C302 C303 C304 Cr30 -63.8(6) . . . . ?
C302 C303 C304 C305 -0.9(10) . . . . ?
C302 C303 C304 C309 -179.7(8) . . . . ?
C303 C304 C305 Cr30 -62.2(6) . . . . ?
C303 C304 C305 C301 0.5(11) . . . . ?
C303 C304 C305 C310 178.9(9) . . . . ?
C305 C301 C302 Cr30 -61.7(6) . . . . ?
C305 C301 C302 C303 -0.6(9) . . . . ?
C305 C301 C302 C307 177.5(8) . . . . ?
C306 C301 C302 Cr30 119.4(9) . . . . ?
C306 C301 C302 C303 -179.4(8) . . . . ?
C306 C301 C302 C307 -1.4(13) . . . . ?
C306 C301 C305 Cr30 -119.6(9) . . . . ?
C306 C301 C305 C304 178.9(9) . . . . ?
C306 C301 C305 C310 0.5(15) . . . . ?
C307 C302 C303 Cr30 120.0(8) . . . . ?
C307 C302 C303 C304 -177.2(8) . . . . ?
C307 C302 C303 C308 3.9(14) . . . . ?
C308 C303 C304 Cr30 115.2(9) . . . . ?
C308 C303 C304 C305 178.1(9) . . . . ?
C308 C303 C304 C309 -0.7(14) . . . . ?
C309 C304 C305 Cr30 116.6(10) . . . . ?
C309 C304 C305 C301 179.3(9) . . . . ?
C309 C304 C305 C310 -2.4(16) . . . . ?
C311 C312 C313 Cr30 -62.0(5) . . . . ?
C311 C312 C313 C314 -0.4(9) . . . . ?
C311 C312 C313 C318 179.4(8) . . . . ?
C312 C311 C315 Cr30 61.6(5) . . . . ?
C312 C311 C315 C314 -0.4(8) . . . . ?
C312 C311 C315 C320 -177.4(8) . . . . ?
C312 C313 C314 Cr30 -61.8(5) . . . . ?
C312 C313 C314 C315 0.2(9) . . . . ?
C312 C313 C314 C319 -178.0(8) . . . . ?
C313 C314 C315 Cr30 -62.3(5) . . . . ?
C313 C314 C315 C311 0.2(8) . . . . ?
C313 C314 C315 C320 177.2(8) . . . . ?
C315 C311 C312 Cr30 -61.1(5) . . . . ?
C315 C311 C312 C313 0.5(8) . . . . ?
C315 C311 C312 C317 177.8(7) . . . . ?
C316 C311 C312 Cr30 118.9(7) . . . . ?
C316 C311 C312 C313 -179.5(7) . . . . ?
C316 C311 C312 C317 -2.3(12) . . . . ?
C316 C311 C315 Cr30 -118.4(8) . . . . ?
C316 C311 C315 C314 179.6(7) . . . . ?
C316 C311 C315 C320 2.6(13) . . . . ?
C317 C312 C313 Cr30 120.7(8) . . . . ?
C317 C312 C313 C314 -177.7(7) . . . . ?
C317 C312 C313 C318 2.1(13) . . . . ?
C318 C313 C314 Cr30 118.4(9) . . . . ?
C318 C313 C314 C315 -179.7(8) . . . . ?
C318 C313 C314 C319 2.2(14) . . . . ?
C319 C314 C315 Cr30 116.0(8) . . . . ?
C319 C314 C315 C311 178.4(7) . . . . ?
C319 C314 C315 C320 -4.5(13) . . . . ?
Cl1 C401 C402 Cl40 -1.2(11) . . . . ?
Cl1 C401 C402 C403 -179.7(7) . . . . ?
Cl1 C401 C406 C405 -178.4(7) . . . . ?
Cl40 C402 C403 C404 -179.7(6) . . . . ?
C401 C402 C403 C404 -1.2(12) . . . . ?
C402 C401 C406 C405 3.0(13) . . . . ?
C402 C403 C404 C405 1.4(13) . . . . ?
C403 C404 C405 C406 0.7(14) . . . . ?
C404 C405 C406 C401 -2.7(13) . . . . ?
C406 C401 C402 Cl40 177.4(7) . . . . ?
C406 C401 C402 C403 -1.1(14) . . . . ?

loop_
_exptl_oxdiff_crystal_face_indexfrac_h
_exptl_oxdiff_crystal_face_indexfrac_k
_exptl_oxdiff_crystal_face_indexfrac_l
_exptl_oxdiff_crystal_face_x
_exptl_oxdiff_crystal_face_y
_exptl_oxdiff_crystal_face_z
0.9990 0.0029 -0.9997 0.0006 -0.0499 0.0165
-0.9990 -0.0029 0.9997 -0.0006 0.0499 -0.0165
-0.0008 -0.9988 -0.0005 -0.0146 -0.0101 -0.0305
0.0013 1.9951 1.0002 0.0026 0.0445 0.0655
-0.0013 -1.9951 -1.0002 -0.0026 -0.0445 -0.0655
0.0012 1.0013 -0.9986 0.0411 -0.0141 0.0259
-0.0012 -1.0013 0.9986 -0.0411 0.0141 -0.0259
0.9995 1.9930 1.9988 -0.0499 0.0429 0.0911
